data_1533435
loop_
_publ_author_name
'Seisenbaeva, G.A.'
'Sundberg, M.'
'Nygren, M.'
'Dubrovinsky, L.'
'Kessler, V.G.'

_publ_section_title
;
 Thermal decomposition of the methoxide complexes Mo O (O Me)4, Re4 O6 (O
 Me)12 and (Re1-x Mox) O6 (O Me)12 (0.24 < x < 0.55)
;
_journal_name_full 'Materials Chemistry and Physics'
_journal_page_first 142
_journal_page_last 148
_journal_volume 87
_journal_year 2004
_chemical_formula_sum 'Mo O2'
_space_group_IT_number 136
_symmetry_space_group_name_Hall '-P 4n 2n'
_symmetry_space_group_name_H-M 'P 42/m n m'
_cell_angle_alpha 90
_cell_angle_beta 90
_cell_angle_gamma 90
_cell_formula_units_Z 2
_cell_length_a 4.8473
_cell_length_b 4.8473
_cell_length_c 2.8136
_cell_volume 66.109
_citation_journal_id_ASTM MCHPDR
_cod_data_source_file Seisenbaeva_MCHPDR_2004_1898.cif
_cod_data_source_block Mo1O2
_cod_original_cell_volume 66.10924
_cod_original_formula_sum 'Mo1 O2'
_cod_database_code 1533435

loop_
_symmetry_equiv_pos_as_xyz
x,y,z
-y+1/2,x+1/2,z+1/2
-x,-y,z
y+1/2,-x+1/2,z+1/2
x+1/2,-y+1/2,-z+1/2
y,x,-z
-x+1/2,y+1/2,-z+1/2
-y,-x,-z
-x,-y,-z
y-1/2,-x-1/2,-z-1/2
x,y,-z
-y-1/2,x-1/2,-z-1/2
-x-1/2,y-1/2,z-1/2
-y,-x,z
x-1/2,-y-1/2,z-1/2
y,x,z

loop_
_atom_site_label
_atom_site_type_symbol
_atom_site_fract_x
_atom_site_fract_y
_atom_site_fract_z
_atom_site_occupancy
_atom_site_U_iso_or_equiv
O1 O-2 0.3018 0.3018 0 1 0.0
Mo1 Mo+4 0 0 0 1 0.0
